data_7233839
loop_
_publ_author_name
'Andrea Cappelli'
'Francesca Villafiorita-Monteleone'
'Giorgio Grisci'
'Marco Paolino'
'Vincenzo Razzano'
'Giuseppe Fabio'
'Germano Giuliani'
'Alessandro Donati'
'Raniero Mendichi'
'Antonella Caterina Boccia'
'Mariacecilia Pasini'
'Chiara Botta'

_publ_section_title
;
 Highly emissive supramolecular assemblies based on pi-stacked
 polybenzofulvene hosts and a benzothiadiazole guest
;
_journal_name_full 'Journal of Materials Chemistry C'
_journal_page_first 7897
_journal_page_last 7905
_journal_paper_doi 10.1039/C4TC01200C
_journal_volume 2
_journal_year 2014
_chemical_formula_moiety 'C19 H15 Br O4'
_chemical_formula_sum 'C19 H15 Br O4'
_chemical_formula_weight 387.22
_chemical_name_systematic
;
Ethyl 3-(4-bromophenyl)-6-methoxy-1-oxo-1H-indene-
2-carboxylate
;
_space_group_crystal_system triclinic
_space_group_IT_number 2
_space_group_name_Hall '-P 1'
_space_group_name_H-M_alt 'P -1'
_atom_sites_solution_hydrogens geom
_cell_angle_alpha 109.556(5)
_cell_angle_beta 92.680(4)
_cell_angle_gamma 93.696(4)
_cell_formula_units_Z 2
_cell_length_a 8.8350(4)
_cell_length_b 8.8813(5)
_cell_length_c 11.3291(6)
_cell_measurement_reflns_used 2073
_cell_measurement_temperature 293(2)
_cell_measurement_theta_max 29.0295
_cell_measurement_theta_min 2.3115
_cell_volume 833.72(8)
_computing_cell_refinement
;
CrysAlisPro, Oxford Diffraction Ltd.,
Version 1.171.33.42 (release 29-05-2009 CrysAlis171 .NET)
(compiled May 29 2009,17:40:42)
;
_computing_data_collection
;
CrysAlisPro, Oxford Diffraction Ltd.,
Version 1.171.33.42 (release 29-05-2009 CrysAlis171 .NET)
(compiled May 29 2009,17:40:42)
;
_computing_data_reduction
;
CrysAlisPro, Oxford Diffraction Ltd.,
Version 1.171.33.42 (release 29-05-2009 CrysAlis171 .NET)
(compiled May 29 2009,17:40:42)
;
_computing_molecular_graphics 'Ortep-3 for Windows (Farrugia, 1997)'
_computing_publication_material 'WinGX publication routines (Farrugia, 1999)'
_computing_structure_refinement 'SHELXL-2013 (Sheldrick, 2013)'
_diffrn_ambient_temperature 293(2)
_diffrn_detector_area_resol_mean 16.0827
_diffrn_measured_fraction_theta_full 1.000
_diffrn_measured_fraction_theta_max 0.842
_diffrn_measurement_device_type 'Xcalibur, Sapphire3'
_diffrn_measurement_method '\w scans'
_diffrn_radiation_monochromator graphite
_diffrn_radiation_source 'fine-focus sealed tube'
_diffrn_radiation_type MoK\a
_diffrn_radiation_wavelength 0.71073
_diffrn_reflns_av_R_equivalents 0.0254
_diffrn_reflns_av_unetI/netI 0.1064
_diffrn_reflns_Laue_measured_fraction_full 1.000
_diffrn_reflns_Laue_measured_fraction_max 0.842
_diffrn_reflns_limit_h_max 11
_diffrn_reflns_limit_h_min -11
_diffrn_reflns_limit_k_max 11
_diffrn_reflns_limit_k_min -11
_diffrn_reflns_limit_l_max 14
_diffrn_reflns_limit_l_min -14
_diffrn_reflns_number 6259
_diffrn_reflns_point_group_measured_fraction_full 1.000
_diffrn_reflns_point_group_measured_fraction_max 0.842
_diffrn_reflns_theta_full 25.242
_diffrn_reflns_theta_max 29.093
_diffrn_reflns_theta_min 2.316
_exptl_absorpt_coefficient_mu 2.485
_exptl_absorpt_correction_T_max 1.00000
_exptl_absorpt_correction_T_min 0.89310
_exptl_absorpt_correction_type multi-scan
_exptl_absorpt_process_details
;
CrysAlisPro, Oxford Diffraction Ltd.,
Version 1.171.33.66 (release 28-04-2010 CrysAlis171 .NET)
(compiled Apr 28 2010,14:27:37)
Empirical absorption correction using spherical harmonics,
  implemented in SCALE3 ABSPACK scaling algorithm.
;
_exptl_crystal_density_diffrn 1.542
_exptl_crystal_F_000 392
_refine_diff_density_max 0.286
_refine_diff_density_min -0.340
_refine_diff_density_rms 0.051
_refine_ls_extinction_coef .
_refine_ls_extinction_method none
_refine_ls_goodness_of_fit_ref 0.777
_refine_ls_hydrogen_treatment constr
_refine_ls_matrix_type full
_refine_ls_number_parameters 219
_refine_ls_number_reflns 3767
_refine_ls_number_restraints 0
_refine_ls_restrained_S_all 0.777
_refine_ls_R_factor_all 0.0960
_refine_ls_R_factor_gt 0.0382
_refine_ls_shift/su_max 0.000
_refine_ls_shift/su_mean 0.000
_refine_ls_structure_factor_coef Fsqd
_refine_ls_weighting_details 'w=1/[\s^2^(Fo^2^)+(0.0372P)^2^] where P=(Fo^2^+2Fc^2^)/3'
_refine_ls_weighting_scheme calc
_refine_ls_wR_factor_gt 0.0745
_refine_ls_wR_factor_ref 0.0807
_reflns_number_gt 1769
_reflns_number_total 3767
_reflns_threshold_expression 'I > 2\s(I)'
_cod_data_source_file 1000002.cif
_cod_data_source_block PCOD1000002
_cod_database_code 7233839
_shelx_space_group_comment
;
The symmetry employed for this shelxl refinement is uniquely defined
by the following loop, which should always be used as a source of
symmetry information in preference to the above space-group names.
They are only intended as comments.
;

loop_
_space_group_symop_operation_xyz
'x, y, z'
'-x, -y, -z'

loop_
_atom_site_label
_atom_site_type_symbol
_atom_site_fract_x
_atom_site_fract_y
_atom_site_fract_z
_atom_site_U_iso_or_equiv
_atom_site_adp_type
_atom_site_occupancy
_atom_site_site_symmetry_order
_atom_site_calc_flag
_atom_site_refinement_flags_posn
_atom_site_refinement_flags_adp
_atom_site_refinement_flags_occupancy
_atom_site_disorder_assembly
_atom_site_disorder_group
C3 C 0.2220(3) -0.3179(3) 0.5264(3) 0.0354(7) Uani 1 1 d . . . . .
C2 C 0.1997(3) -0.4459(3) 0.5662(3) 0.0372(7) Uani 1 1 d . . . . .
C1 C 0.1590(3) -0.3883(3) 0.6995(3) 0.0423(8) Uani 1 1 d . . . . .
O1 O 0.1321(3) -0.4660(2) 0.7673(2) 0.0645(6) Uani 1 1 d . . . . .
C9 C 0.1607(3) -0.2091(3) 0.7353(3) 0.0357(7) Uani 1 1 d . . . . .
C8 C 0.1369(3) -0.0959(3) 0.8472(3) 0.0445(8) Uani 1 1 d . . . . .
H5 H 0.1152 -0.1242 0.9169 0.053 Uiso 1 1 calc R U . . .
C7 C 0.1465(3) 0.0655(3) 0.8533(3) 0.0413(7) Uani 1 1 d . . . . .
C6 C 0.1818(3) 0.1072(3) 0.7509(3) 0.0431(8) Uani 1 1 d . . . . .
H7 H 0.1884 0.2145 0.7570 0.052 Uiso 1 1 calc R U . . .
C5 C 0.2081(3) -0.0108(3) 0.6376(3) 0.0421(8) Uani 1 1 d . . . . .
H8 H 0.2322 0.0169 0.5680 0.051 Uiso 1 1 calc R U . . .
C4 C 0.1972(3) -0.1691(3) 0.6313(3) 0.0349(7) Uani 1 1 d . . . . .
C10 C 0.2063(3) -0.6172(3) 0.4949(3) 0.0430(8) Uani 1 1 d . . . . .
O2 O 0.1809(3) -0.7213(3) 0.5360(2) 0.0870(8) Uani 1 1 d . . . . .
O3 O 0.2388(4) -0.6468(3) 0.3802(3) 0.1102(11) Uani 1 1 d . . . . .
C11 C 0.2627(5) -0.8113(4) 0.3036(4) 0.1085(17) Uani 1 1 d . . . . .
H11A H 0.2640 -0.8780 0.3561 0.130 Uiso 1 1 calc R U . . .
H11B H 0.1793 -0.8538 0.2396 0.130 Uiso 1 1 calc R U . . .
C12 C 0.3969(5) -0.8159(5) 0.2477(6) 0.143(2) Uani 1 1 d . . . . .
H12A H 0.4105 -0.7256 0.2196 0.214 Uiso 1 1 calc R U . . .
H12B H 0.3949 -0.9133 0.1771 0.214 Uiso 1 1 calc R U . . .
H12C H 0.4794 -0.8122 0.3070 0.214 Uiso 1 1 calc R U . . .
O4 O 0.1183(2) 0.1711(2) 0.9674(2) 0.0580(6) Uani 1 1 d . . . . .
C13 C 0.1390(4) 0.3404(3) 0.9872(3) 0.0625(10) Uani 1 1 d . . . . .
H13A H 0.2423 0.3684 0.9747 0.094 Uiso 1 1 calc R U . . .
H13B H 0.1167 0.4000 1.0714 0.094 Uiso 1 1 calc R U . . .
H13C H 0.0716 0.3655 0.9288 0.094 Uiso 1 1 calc R U . . .
C1' C 0.2708(3) -0.3105(3) 0.4058(3) 0.0341(7) Uani 1 1 d . . . . .
C2' C 0.4090(3) -0.3607(3) 0.3618(3) 0.0424(8) Uani 1 1 d . . . . .
H2' H 0.4718 -0.4037 0.4083 0.051 Uiso 1 1 calc R U . . .
C3' C 0.4559(3) -0.3488(3) 0.2510(3) 0.0459(8) Uani 1 1 d . . . . .
H3' H 0.5490 -0.3835 0.2230 0.055 Uiso 1 1 calc R U . . .
C4' C 0.3643(3) -0.2854(3) 0.1824(3) 0.0404(7) Uani 1 1 d . . . . .
Br1 Br 0.42635(4) -0.26859(4) 0.02931(3) 0.06780(16) Uani 1 1 d . . . . .
C5' C 0.2265(3) -0.2343(3) 0.2233(3) 0.0445(8) Uani 1 1 d . . . . .
H5' H 0.1645 -0.1919 0.1759 0.053 Uiso 1 1 calc R U . . .
C6' C 0.1801(3) -0.2459(3) 0.3348(3) 0.0441(8) Uani 1 1 d . . . . .
H6' H 0.0872 -0.2101 0.3627 0.053 Uiso 1 1 calc R U . . .

loop_
_atom_site_aniso_label
_atom_site_aniso_U_11
_atom_site_aniso_U_22
_atom_site_aniso_U_33
_atom_site_aniso_U_23
_atom_site_aniso_U_13
_atom_site_aniso_U_12
C3 0.0348(16) 0.0309(17) 0.041(2) 0.0128(15) 0.0049(14) 0.0024(13)
C2 0.0453(17) 0.0282(17) 0.041(2) 0.0146(15) 0.0062(15) 0.0041(14)
C1 0.0506(19) 0.0329(18) 0.049(2) 0.0210(16) 0.0068(16) 0.0029(15)
O1 0.1088(18) 0.0363(13) 0.0582(16) 0.0268(12) 0.0229(14) 0.0060(12)
C9 0.0418(17) 0.0271(16) 0.042(2) 0.0163(15) 0.0066(15) 0.0022(13)
C8 0.059(2) 0.0359(18) 0.045(2) 0.0204(16) 0.0126(16) 0.0033(15)
C7 0.0468(18) 0.0336(18) 0.044(2) 0.0118(16) 0.0120(16) 0.0058(14)
C6 0.0527(19) 0.0259(16) 0.052(2) 0.0153(16) 0.0055(17) 0.0015(14)
C5 0.0568(19) 0.0317(17) 0.044(2) 0.0185(15) 0.0128(16) 0.0068(15)
C4 0.0425(17) 0.0267(16) 0.0377(19) 0.0130(14) 0.0073(14) 0.0042(13)
C10 0.0491(18) 0.0299(18) 0.053(2) 0.0161(17) 0.0089(16) 0.0078(15)
O2 0.165(2) 0.0332(13) 0.0726(19) 0.0260(13) 0.0318(17) 0.0184(15)
O3 0.224(3) 0.0253(13) 0.078(2) 0.0057(13) 0.084(2) 0.0014(16)
C11 0.175(5) 0.029(2) 0.103(4) -0.008(2) 0.073(3) -0.006(2)
C12 0.099(3) 0.065(3) 0.228(7) -0.004(3) 0.055(4) 0.012(3)
O4 0.0866(16) 0.0331(13) 0.0526(16) 0.0092(11) 0.0257(13) 0.0070(11)
C13 0.081(2) 0.0315(19) 0.067(3) 0.0039(17) 0.016(2) 0.0081(17)
C1' 0.0422(18) 0.0225(15) 0.0370(19) 0.0096(14) 0.0064(15) -0.0008(13)
C2' 0.0423(18) 0.0432(18) 0.050(2) 0.0258(16) 0.0050(16) 0.0057(15)
C3' 0.0454(19) 0.0443(19) 0.052(2) 0.0187(17) 0.0163(17) 0.0065(16)
C4' 0.0553(19) 0.0294(16) 0.0351(19) 0.0095(14) 0.0088(16) -0.0029(15)
Br1 0.0937(3) 0.0703(3) 0.0457(2) 0.02462(19) 0.02187(19) 0.0123(2)
C5' 0.055(2) 0.0400(18) 0.042(2) 0.0191(16) -0.0003(17) 0.0094(16)
C6' 0.0449(19) 0.0407(18) 0.050(2) 0.0179(16) 0.0097(16) 0.0096(15)

loop_
_atom_type_symbol
_atom_type_description
_atom_type_scat_dispersion_real
_atom_type_scat_dispersion_imag
_atom_type_scat_source
C C 0.0033 0.0016 'International Tables Vol C Tables 4.2.6.8 and 6.1.1.4'
H H 0.0000 0.0000 'International Tables Vol C Tables 4.2.6.8 and 6.1.1.4'
O O 0.0106 0.0060 'International Tables Vol C Tables 4.2.6.8 and 6.1.1.4'
S S 0.1246 0.1234 'International Tables Vol C Tables 4.2.6.8 and 6.1.1.4'
Br Br -0.2901 2.4595 'International Tables Vol C Tables 4.2.6.8 and 6.1.1.4'

loop_
_geom_angle_atom_site_label_1
_geom_angle_atom_site_label_2
_geom_angle_atom_site_label_3
_geom_angle
_geom_angle_site_symmetry_1
_geom_angle_site_symmetry_3
C2 C3 C1' 130.2(2) . .
C2 C3 C4 108.8(2) . .
C1' C3 C4 120.9(2) . .
C3 C2 C10 128.6(3) . .
C3 C2 C1 109.2(2) . .
C10 C2 C1 122.1(2) . .
O1 C1 C2 128.6(3) . .
O1 C1 C9 126.2(3) . .
C2 C1 C9 105.2(2) . .
C8 C9 C4 122.1(3) . .
C8 C9 C1 130.1(3) . .
C4 C9 C1 107.7(2) . .
C9 C8 C7 117.5(3) . .
C9 C8 H5 121.2 . .
C7 C8 H5 121.2 . .
O4 C7 C6 124.8(3) . .
O4 C7 C8 114.1(3) . .
C6 C7 C8 121.1(3) . .
C7 C6 C5 120.4(3) . .
C7 C6 H7 119.8 . .
C5 C6 H7 119.8 . .
C4 C5 C6 118.5(3) . .
C4 C5 H8 120.7 . .
C6 C5 H8 120.7 . .
C5 C4 C9 120.3(3) . .
C5 C4 C3 130.6(3) . .
C9 C4 C3 109.1(2) . .
O2 C10 O3 121.5(3) . .
O2 C10 C2 124.2(3) . .
O3 C10 C2 114.2(3) . .
C10 O3 C11 119.1(3) . .
C12 C11 O3 110.6(3) . .
C12 C11 H11A 109.5 . .
O3 C11 H11A 109.5 . .
C12 C11 H11B 109.5 . .
O3 C11 H11B 109.5 . .
H11A C11 H11B 108.1 . .
C11 C12 H12A 109.5 . .
C11 C12 H12B 109.5 . .
H12A C12 H12B 109.5 . .
C11 C12 H12C 109.5 . .
H12A C12 H12C 109.5 . .
H12B C12 H12C 109.5 . .
C7 O4 C13 118.6(2) . .
O4 C13 H13A 109.5 . .
O4 C13 H13B 109.5 . .
H13A C13 H13B 109.5 . .
O4 C13 H13C 109.5 . .
H13A C13 H13C 109.5 . .
H13B C13 H13C 109.5 . .
C2' C1' C6' 117.9(3) . .
C2' C1' C3 122.0(2) . .
C6' C1' C3 120.1(2) . .
C3' C2' C1' 121.7(3) . .
C3' C2' H2' 119.2 . .
C1' C2' H2' 119.2 . .
C4' C3' C2' 119.4(3) . .
C4' C3' H3' 120.3 . .
C2' C3' H3' 120.3 . .
C3' C4' C5' 120.5(3) . .
C3' C4' Br1 120.1(2) . .
C5' C4' Br1 119.4(2) . .
C4' C5' C6' 120.0(3) . .
C4' C5' H5' 120.0 . .
C6' C5' H5' 120.0 . .
C5' C6' C1' 120.6(3) . .
C5' C6' H6' 119.7 . .
C1' C6' H6' 119.7 . .

loop_
_geom_bond_atom_site_label_1
_geom_bond_atom_site_label_2
_geom_bond_distance
_geom_bond_site_symmetry_2
C3 C2 1.363(3) .
C3 C1' 1.472(4) .
C3 C4 1.488(4) .
C2 C10 1.471(4) .
C2 C1 1.493(4) .
C1 O1 1.213(3) .
C1 C9 1.504(4) .
C9 C8 1.365(4) .
C9 C4 1.385(4) .
C8 C7 1.408(3) .
C8 H5 0.9300 .
C7 O4 1.364(3) .
C7 C6 1.374(4) .
C6 C5 1.399(4) .
C6 H7 0.9300 .
C5 C4 1.381(3) .
C5 H8 0.9300 .
C10 O2 1.180(3) .
C10 O3 1.288(4) .
O3 C11 1.463(4) .
C11 C12 1.367(5) .
C11 H11A 0.9700 .
C11 H11B 0.9700 .
C12 H12A 0.9600 .
C12 H12B 0.9600 .
C12 H12C 0.9600 .
O4 C13 1.441(3) .
C13 H13A 0.9600 .
C13 H13B 0.9600 .
C13 H13C 0.9600 .
C1' C2' 1.385(4) .
C1' C6' 1.388(4) .
C2' C3' 1.374(4) .
C2' H2' 0.9300 .
C3' C4' 1.367(4) .
C3' H3' 0.9300 .
C4' C5' 1.374(4) .
C4' Br1 1.893(3) .
C5' C6' 1.380(4) .
C5' H5' 0.9300 .
C6' H6' 0.9300 .

loop_
_geom_torsion_atom_site_label_1
_geom_torsion_atom_site_label_2
_geom_torsion_atom_site_label_3
_geom_torsion_atom_site_label_4
_geom_torsion
_geom_torsion_site_symmetry_1
_geom_torsion_site_symmetry_2
_geom_torsion_site_symmetry_3
_geom_torsion_site_symmetry_4
C1' C3 C2 C10 -5.5(5) . . . .
C4 C3 C2 C10 177.8(3) . . . .
C1' C3 C2 C1 176.7(3) . . . .
C4 C3 C2 C1 0.0(3) . . . .
C3 C2 C1 O1 -179.3(3) . . . .
C10 C2 C1 O1 2.7(5) . . . .
C3 C2 C1 C9 -0.4(3) . . . .
C10 C2 C1 C9 -178.4(2) . . . .
O1 C1 C9 C8 1.5(5) . . . .
C2 C1 C9 C8 -177.5(3) . . . .
O1 C1 C9 C4 179.6(3) . . . .
C2 C1 C9 C4 0.6(3) . . . .
C4 C9 C8 C7 1.8(4) . . . .
C1 C9 C8 C7 179.7(3) . . . .
C9 C8 C7 O4 178.7(2) . . . .
C9 C8 C7 C6 -1.4(4) . . . .
O4 C7 C6 C5 -179.7(3) . . . .
C8 C7 C6 C5 0.5(4) . . . .
C7 C6 C5 C4 0.1(4) . . . .
C6 C5 C4 C9 0.2(4) . . . .
C6 C5 C4 C3 -178.4(3) . . . .
C8 C9 C4 C5 -1.2(4) . . . .
C1 C9 C4 C5 -179.5(2) . . . .
C8 C9 C4 C3 177.7(2) . . . .
C1 C9 C4 C3 -0.7(3) . . . .
C2 C3 C4 C5 179.2(3) . . . .
C1' C3 C4 C5 2.1(4) . . . .
C2 C3 C4 C9 0.4(3) . . . .
C1' C3 C4 C9 -176.6(2) . . . .
C3 C2 C10 O2 -177.7(3) . . . .
C1 C2 C10 O2 -0.1(5) . . . .
C3 C2 C10 O3 0.5(5) . . . .
C1 C2 C10 O3 178.1(3) . . . .
O2 C10 O3 C11 -7.5(6) . . . .
C2 C10 O3 C11 174.3(3) . . . .
C10 O3 C11 C12 -128.8(5) . . . .
C6 C7 O4 C13 -5.5(4) . . . .
C8 C7 O4 C13 174.3(2) . . . .
C2 C3 C1' C2' -59.6(4) . . . .
C4 C3 C1' C2' 116.7(3) . . . .
C2 C3 C1' C6' 122.9(3) . . . .
C4 C3 C1' C6' -60.7(4) . . . .
C6' C1' C2' C3' -0.4(4) . . . .
C3 C1' C2' C3' -177.9(3) . . . .
C1' C2' C3' C4' 0.2(4) . . . .
C2' C3' C4' C5' -0.1(4) . . . .
C2' C3' C4' Br1 -179.8(2) . . . .
C3' C4' C5' C6' 0.4(4) . . . .
Br1 C4' C5' C6' -180.0(2) . . . .
C4' C5' C6' C1' -0.7(4) . . . .
C2' C1' C6' C5' 0.7(4) . . . .
C3 C1' C6' C5' 178.2(3) . . . .
